data_4032873
loop_
_publ_author_name
'Moussodia, Ralph-Olivier'
'Romero, Eug\'enie'
'Wenger, Emmanuel'
'Jamart-Gr\'egoire, Brigitte'
'Acherar, Samir'

_publ_section_title
;
 Self-Organization Ability of Chiral N(\a)-Substituted, N(\b)-Boc
 Protected \a-Hydrazinoacetamides in the Crystal and Solution States.
;
_journal_issue 19
_journal_name_full 'The Journal of organic chemistry'
_journal_page_first 9937
_journal_page_last 9945
_journal_paper_doi 10.1021/acs.joc.7b01004
_journal_volume 82
_journal_year 2017
_chemical_absolute_configuration syn
_chemical_formula_moiety 'C12 H25 N3 O3'
_chemical_formula_sum 'C12 H25 N3 O3'
_chemical_formula_weight 259.35
_chemical_name_systematic
;
 ?
;
_space_group_crystal_system monoclinic
_space_group_IT_number 4
_space_group_name_Hall 'P 2yb'
_space_group_name_H-M_alt 'P 1 21 1'
_symmetry_Int_Tables_number 4
_symmetry_space_group_name_Hall 'P 2yb'
_symmetry_space_group_name_H-M 'P 1 21 1'
_audit_creation_date 2016-06-09
_audit_creation_method
;
Olex2 1.2
(compiled 2016.02.19 svn.r3266 for OlexSys, GUI svn.r5155)
;
_audit_update_record
;
2016-06-13 deposited with the CCDC.
2016-12-05 downloaded from the CCDC.
;
_cell_angle_alpha 90
_cell_angle_beta 104.141(2)
_cell_angle_gamma 90
_cell_formula_units_Z 4
_cell_length_a 10.5287(4)
_cell_length_b 9.9246(4)
_cell_length_c 14.8794(6)
_cell_measurement_reflns_used 25270
_cell_measurement_temperature 100(2)
_cell_measurement_theta_max 25.00
_cell_measurement_theta_min 2.49
_cell_volume 1507.68(10)
_computing_molecular_graphics 'Olex2 (Dolomanov et al., 2009)'
_computing_publication_material 'Olex2 (Dolomanov et al., 2009)'
_computing_structure_refinement 'olex2.refine (Bourhis et al., 2015)'
_diffrn_ambient_temperature 100.00
_diffrn_detector 'Bruker PHOTON100 area detector'
_diffrn_detector_area_resol_mean 7.9
_diffrn_detector_type 'CMOS area detector'
_diffrn_measured_fraction_theta_full 0.9632
_diffrn_measured_fraction_theta_max 0.9630
_diffrn_measurement_device 'four-circle diffractometer'
_diffrn_measurement_device_type 'D8 Venture Photon100'
_diffrn_measurement_method '\w and \f scans'
_diffrn_radiation_monochromator 'mirror optics'
_diffrn_radiation_probe x-ray
_diffrn_radiation_type 'Mo K\a'
_diffrn_radiation_wavelength 0.71073
_diffrn_reflns_av_R_equivalents 0.0450
_diffrn_reflns_av_unetI/netI 0.0493
_diffrn_reflns_limit_h_max 14
_diffrn_reflns_limit_h_min -15
_diffrn_reflns_limit_k_max 12
_diffrn_reflns_limit_k_min -14
_diffrn_reflns_limit_l_max 21
_diffrn_reflns_limit_l_min -21
_diffrn_reflns_number 25270
_diffrn_reflns_theta_full 24.9983
_diffrn_reflns_theta_max 25.00
_diffrn_reflns_theta_min 2.49
_diffrn_source 'microfocus sealed X-ray tube'
_diffrn_source_type 'Incoatec I\ms'
_exptl_absorpt_coefficient_mu 0.082
_exptl_absorpt_correction_T_max 1
_exptl_absorpt_correction_T_min 0.815
_exptl_absorpt_correction_type multi-scan
_exptl_absorpt_process_details SADABS
_exptl_crystal_colour 'clear colourless'
_exptl_crystal_colour_lustre clear
_exptl_crystal_colour_primary colourless
_exptl_crystal_density_diffrn 1.1425
_exptl_crystal_description plate
_exptl_crystal_F_000 568.2687
_exptl_crystal_size_max 0.366
_exptl_crystal_size_mid 0.223
_exptl_crystal_size_min 0.064
_refine_diff_density_max 0.1934
_refine_diff_density_min -0.1681
_refine_diff_density_rms 0.0385
_refine_ls_abs_structure_details 'Flack, H. D. (1983). Acta Cryst. A39, 876-881.'
_refine_ls_abs_structure_Flack -0.5(5)
_refine_ls_d_res_high 0.8409
_refine_ls_d_res_low 8.1770
_refine_ls_goodness_of_fit_ref 1.0526
_refine_ls_hydrogen_treatment mixed
_refine_ls_matrix_type full
_refine_ls_number_constraints 68
_refine_ls_number_parameters 344
_refine_ls_number_reflns 5125
_refine_ls_number_restraints 0
_refine_ls_restrained_S_all 1.0526
_refine_ls_R_factor_all 0.0413
_refine_ls_R_factor_gt 0.0355
_refine_ls_shift/su_max 0.0000
_refine_ls_shift/su_mean 0.0000
_refine_ls_structure_factor_coef Fsqd
_refine_ls_weighting_details 'w=1/[\s^2^(Fo^2^)+(0.0436P)^2^+0.2737P] where P=(Fo^2^+2Fc^2^)/3'
_refine_ls_weighting_scheme calc
_refine_ls_wR_factor_gt 0.0832
_refine_ls_wR_factor_ref 0.0869
_reflns_Friedel_coverage 0.922
_reflns_limit_h_max 12
_reflns_limit_h_min -12
_reflns_limit_k_max 11
_reflns_limit_k_min -11
_reflns_limit_l_max 17
_reflns_limit_l_min -17
_reflns_number_gt 4697
_reflns_number_total 5125
_reflns_threshold_expression I>=2u(I)
_cod_data_source_file jo7b01004_si_002.cif
_cod_data_source_block 238
_cod_depositor_comments
;
Adding full bibliography for 4032872--4032874.cif.

2020-08-12
Z value and formula fixed to values more according to usual
chemical conventions.                 miguel
;
_cod_original_sg_symbol_Hall ' P 2yb'
_cod_original_formula_moiety '2(C12 H25 N3 O3)'
_cod_original_formula_sum 'C24 H50 N6 O6'
_cod_original_formula_units_Z 2
_cod_original_formula_weight 518.70
_cod_database_code 4032873
_olex2_refinement_description
;
1. Fixed Uiso
 At 1.2 times of:
  All C(H) groups, All C(H,H) groups, All N(H,H) groups
 At 1.5 times of:
  All C(H,H,H) groups
2.a Ternary CH refined with riding coordinates:
 C7(Hn), C10(Hu), C7B(H7B), C10B(H10B)
2.b Secondary CH2 refined with riding coordinates:
 C6(Hl,Hm), C6B(H6Ba,H6Bb)
2.c X=CH2 refined with riding coordinates:
 N3(Ha,Hb), N3B(H3Ba,H3Bb)
2.d Idealised Me refined as rotating group:
 C1(Hc,Hd,He), C2(Hf,Hg,Hh), C3(Hi,Hj,Hk), C8(Ho,Hp,Hq), C9(Hr,Hs,Ht), C11(Hv,
 Hw,Hx), C1B(H1Ba,H1Bb,H1Bc), C2B(H2Ba,H2Bb,H2Bc), C3B(H3Bc,H3Bd,H3Be),
 C8B(H8Ba,H8Bb,H8Bc), C9B(H9Ba,H9Bb,H9Bc), C11B(H11a,H11b,H11c)
;
_olex2_date_sample_data_collection 2013-09-30
_olex2_date_sample_submission 2013-09-01
_olex2_submission_special_instructions 'No special instructions were received'

loop_
_space_group_symop_id
_space_group_symop_operation_xyz
1 x,y,z
2 -x,y+1/2,-z

loop_
_atom_site_label
_atom_site_type_symbol
_atom_site_fract_x
_atom_site_fract_y
_atom_site_fract_z
_atom_site_U_iso_or_equiv
_atom_site_adp_type
_atom_site_occupancy
_atom_site_refinement_flags_posn
O1 O 0.31294(12) 0.24779(13) 0.92943(8) 0.0235(3) Uani 1.000000 .
H1B H 0.7005(19) 0.451(2) 0.7046(15) 0.028(6) Uiso 1.000000 .
O2 O 0.40826(12) 0.45553(12) 0.95349(9) 0.0233(3) Uani 1.000000 .
O3 O 0.54945(13) 0.40472(14) 1.30174(8) 0.0284(3) Uani 1.000000 .
H H 0.491(2) 0.178(2) 1.0342(14) 0.028(6) Uiso 1.000000 .
N1 N 0.49411(14) 0.26981(16) 1.03791(10) 0.0206(3) Uani 1.000000 .
N2 N 0.61352(14) 0.33435(15) 1.07913(9) 0.0197(3) Uani 1.000000 .
N3 N 0.49914(16) 0.52278(16) 1.16818(11) 0.0266(4) Uani 1.000000 .
Ha H 0.45365(16) 0.58311(16) 1.19038(11) 0.0319(4) Uiso 1.000000 R
Hb H 0.50704(16) 0.52968(16) 1.11083(11) 0.0319(4) Uiso 1.000000 R
C1 C 0.12466(18) 0.3982(2) 0.87173(13) 0.0269(4) Uani 1.000000 .
Hc H 0.1748(5) 0.4824(3) 0.8785(9) 0.0404(6) Uiso 1.000000 GR
Hd H 0.0447(6) 0.4082(9) 0.8221(4) 0.0404(6) Uiso 1.000000 GR
He H 0.1013(11) 0.3775(6) 0.9300(5) 0.0404(6) Uiso 1.000000 GR
C2 C 0.12812(19) 0.1547(2) 0.82960(14) 0.0287(4) Uani 1.000000 .
Hf H 0.0546(8) 0.1665(5) 0.7753(6) 0.0430(7) Uiso 1.000000 GR
Hg H 0.1843(4) 0.0812(3) 0.8181(9) 0.0430(7) Uiso 1.000000 GR
Hh H 0.0945(11) 0.1328(7) 0.8837(4) 0.0430(7) Uiso 1.000000 GR
C3 C 0.26652(19) 0.3178(2) 0.76723(13) 0.0293(4) Uani 1.000000 .
Hi H 0.1964(2) 0.3389(14) 0.7124(3) 0.0439(6) Uiso 1.000000 GR
Hj H 0.3247(11) 0.3958(9) 0.7833(4) 0.0439(6) Uiso 1.000000 GR
Hk H 0.3167(11) 0.2403(5) 0.7540(6) 0.0439(6) Uiso 1.000000 GR
C4 C 0.20720(17) 0.28435(19) 0.84779(12) 0.0227(4) Uani 1.000000 .
C5 C 0.40490(17) 0.33624(19) 0.97024(12) 0.0199(4) Uani 1.000000 .
C6 C 0.71954(16) 0.27568(19) 1.04237(12) 0.0216(4) Uani 1.000000 .
Hl H 0.80479(16) 0.30627(19) 1.08138(12) 0.0260(5) Uiso 1.000000 R
Hm H 0.71637(16) 0.17635(19) 1.04752(12) 0.0260(5) Uiso 1.000000 R
C7 C 0.71260(17) 0.31240(19) 0.94242(12) 0.0221(4) Uani 1.000000 .
Hn H 0.62179(17) 0.29382(19) 0.90481(12) 0.0265(5) Uiso 1.000000 R
C8 C 0.80735(18) 0.2238(2) 0.90626(13) 0.0273(4) Uani 1.000000 .
Ho H 0.8044(10) 0.2484(9) 0.8420(3) 0.0409(7) Uiso 1.000000 GR
Hp H 0.8964(2) 0.2369(10) 0.9447(6) 0.0409(7) Uiso 1.000000 GR
Hq H 0.7822(8) 0.1291(2) 0.9089(8) 0.0409(7) Uiso 1.000000 GR
C9 C 0.7419(2) 0.4614(2) 0.93314(14) 0.0330(5) Uani 1.000000 .
Hr H 0.7230(13) 0.4857(4) 0.86737(14) 0.0494(7) Uiso 1.000000 GR
Hs H 0.6870(10) 0.5154(2) 0.9639(8) 0.0494(7) Uiso 1.000000 GR
Ht H 0.8344(4) 0.4789(3) 0.9621(8) 0.0494(7) Uiso 1.000000 GR
C10 C 0.64028(17) 0.32496(18) 1.18067(11) 0.0212(4) Uani 1.000000 .
Hu H 0.73241(17) 0.35708(18) 1.20440(11) 0.0254(5) Uiso 1.000000 R
C11 C 0.6369(2) 0.18413(19) 1.22029(13) 0.0294(5) Uani 1.000000 .
Hv H 0.5473(3) 0.1490(6) 1.2023(8) 0.0442(7) Uiso 1.000000 GR
Hw H 0.6952(10) 0.1249(4) 1.1961(8) 0.0442(7) Uiso 1.000000 GR
Hx H 0.6661(13) 0.1878(3) 1.28803(14) 0.0442(7) Uiso 1.000000 GR
C12 C 0.55616(17) 0.42081(18) 1.22149(12) 0.0208(4) Uani 1.000000 .
O1B O 0.77626(13) 0.66522(13) 0.73946(9) 0.0290(3) Uani 1.000000 .
O2B O 0.73555(13) 0.68561(13) 0.58305(8) 0.0261(3) Uani 1.000000 .
O3B O 0.58502(13) 0.25667(14) 0.71163(8) 0.0280(3) Uani 1.000000 .
N1B N 0.70319(16) 0.48885(16) 0.65297(11) 0.0252(4) Uani 1.000000 .
N2B N 0.65150(14) 0.42277(15) 0.56868(9) 0.0214(3) Uani 1.000000 .
N3B N 0.44876(16) 0.14560(17) 0.59515(11) 0.0273(4) Uani 1.000000 .
H3Ba H 0.44553(16) 0.07458(17) 0.62994(11) 0.0327(4) Uiso 1.000000 R
H3Bb H 0.40430(16) 0.14642(17) 0.53680(11) 0.0327(4) Uiso 1.000000 R
C1B C 0.7734(2) 0.9122(2) 0.70890(15) 0.0348(5) Uani 1.000000 .
H1Ba H 0.7762(12) 0.9108(9) 0.6436(3) 0.0521(7) Uiso 1.000000 GR
H1Bb H 0.6822(4) 0.9063(8) 0.7133(9) 0.0521(7) Uiso 1.000000 GR
H1Bc H 0.8123(9) 0.9963(2) 0.7376(7) 0.0521(7) Uiso 1.000000 GR
C2B C 0.8690(2) 0.8060(2) 0.86264(14) 0.0420(6) Uani 1.000000 .
H2Ba H 0.9225(14) 0.8857(10) 0.8848(2) 0.0629(9) Uiso 1.000000 GR
H2Bb H 0.7834(3) 0.8154(17) 0.87698(16) 0.0629(9) Uiso 1.000000 GR
H2Bc H 0.9132(15) 0.7254(8) 0.89331(16) 0.0629(9) Uiso 1.000000 GR
C3B C 0.97947(19) 0.7751(2) 0.73272(14) 0.0334(5) Uani 1.000000 .
H3Bc H 0.9630(2) 0.7607(16) 0.6657(2) 0.0501(7) Uiso 1.000000 GR
H3Bd H 1.0331(6) 0.8562(7) 0.7499(10) 0.0501(7) Uiso 1.000000 GR
H3Be H 1.0259(7) 0.6971(9) 0.7655(8) 0.0501(7) Uiso 1.000000 GR
C4B C 0.85041(18) 0.79287(19) 0.75905(12) 0.0256(4) Uani 1.000000 .
C5B C 0.73726(17) 0.62027(19) 0.65191(12) 0.0223(4) Uani 1.000000 .
C6B C 0.74100(19) 0.3156(2) 0.55393(13) 0.0281(4) Uani 1.000000 .
H6Ba H 0.75945(19) 0.2552(2) 0.60854(13) 0.0337(5) Uiso 1.000000 R
H6Bb H 0.69622(19) 0.2615(2) 0.49949(13) 0.0337(5) Uiso 1.000000 R
C7B C 0.87050(19) 0.3659(2) 0.53846(14) 0.0308(5) Uani 1.000000 .
H7B H 0.91255(19) 0.4256(2) 0.59153(14) 0.0370(6) Uiso 1.000000 R
C8B C 0.8523(2) 0.4460(2) 0.44966(15) 0.0341(5) Uani 1.000000 .
H8Ba H 0.8013(13) 0.3928(6) 0.3978(2) 0.0511(7) Uiso 1.000000 GR
H8Bb H 0.8056(13) 0.5299(7) 0.4551(4) 0.0511(7) Uiso 1.000000 GR
H8Bc H 0.9381(2) 0.4671(13) 0.4386(6) 0.0511(7) Uiso 1.000000 GR
C9B C 0.9597(2) 0.2459(3) 0.53771(16) 0.0452(6) Uani 1.000000 .
H9Ba H 0.9185(7) 0.1846(8) 0.4874(7) 0.0679(9) Uiso 1.000000 GR
H9Bb H 1.0437(6) 0.2773(3) 0.5281(11) 0.0679(9) Uiso 1.000000 GR
H9Bc H 0.9746(13) 0.1984(10) 0.5971(4) 0.0679(9) Uiso 1.000000 GR
C10B C 0.51911(18) 0.36900(18) 0.56332(12) 0.0226(4) Uani 1.000000 .
H10B H 0.48363(18) 0.33472(18) 0.49886(12) 0.0271(5) Uiso 1.000000 R
C11B C 0.4267(2) 0.4775(2) 0.58083(16) 0.0349(5) Uani 1.000000 .
H11a H 0.4309(11) 0.5556(6) 0.5414(7) 0.0524(8) Uiso 1.000000 GR
H11b H 0.3370(3) 0.4422(5) 0.5664(10) 0.0524(8) Uiso 1.000000 GR
H11c H 0.4523(9) 0.5047(10) 0.6461(3) 0.0524(8) Uiso 1.000000 GR
C12B C 0.51986(17) 0.25026(19) 0.63029(12) 0.0210(4) Uani 1.000000 .

loop_
_atom_site_aniso_label
_atom_site_aniso_U_11
_atom_site_aniso_U_22
_atom_site_aniso_U_33
_atom_site_aniso_U_12
_atom_site_aniso_U_13
_atom_site_aniso_U_23
O1 0.0231(6) 0.0170(7) 0.0267(7) -0.0026(6) -0.0013(5) 0.0019(5)
O2 0.0267(7) 0.0133(7) 0.0276(7) 0.0000(5) 0.0025(5) 0.0010(5)
O3 0.0406(8) 0.0234(7) 0.0215(7) 0.0042(6) 0.0080(6) -0.0014(6)
N1 0.0221(7) 0.0147(9) 0.0233(8) -0.0014(7) 0.0022(6) 0.0002(6)
N2 0.0190(7) 0.0190(8) 0.0203(7) -0.0017(7) 0.0034(6) -0.0002(7)
N3 0.0351(9) 0.0210(9) 0.0250(8) 0.0075(7) 0.0099(7) 0.0017(7)
C1 0.0231(9) 0.0230(11) 0.0327(10) -0.0008(9) 0.0028(8) -0.0003(9)
C2 0.0287(10) 0.0202(10) 0.0338(11) -0.0035(8) 0.0013(8) -0.0018(8)
C3 0.0336(10) 0.0256(11) 0.0279(10) -0.0018(9) 0.0063(8) -0.0025(9)
C4 0.0219(9) 0.0183(10) 0.0248(9) -0.0018(8) 0.0000(7) -0.0001(8)
C5 0.0216(9) 0.0190(10) 0.0199(9) -0.0012(8) 0.0067(7) -0.0023(8)
C6 0.0222(9) 0.0173(9) 0.0249(9) 0.0010(8) 0.0047(7) 0.0007(8)
C7 0.0242(9) 0.0202(10) 0.0215(9) -0.0002(8) 0.0047(7) -0.0025(8)
C8 0.0257(10) 0.0296(12) 0.0258(10) 0.0014(8) 0.0050(8) -0.0053(8)
C9 0.0516(13) 0.0222(11) 0.0280(10) -0.0014(10) 0.0155(9) 0.0015(8)
C10 0.0239(9) 0.0174(9) 0.0215(9) -0.0004(8) 0.0040(7) 0.0006(8)
C11 0.0479(12) 0.0178(10) 0.0243(10) 0.0037(9) 0.0119(9) 0.0004(8)
C12 0.0214(9) 0.0161(9) 0.0234(9) -0.0041(8) 0.0023(7) -0.0008(8)
O1B 0.0421(8) 0.0241(8) 0.0196(7) -0.0124(6) 0.0055(6) -0.0033(6)
O2B 0.0374(8) 0.0182(7) 0.0208(7) -0.0059(6) 0.0036(5) -0.0010(6)
O3B 0.0365(7) 0.0263(7) 0.0180(6) -0.0071(6) 0.0001(5) 0.0019(6)
N1B 0.0384(9) 0.0196(9) 0.0160(8) -0.0063(7) 0.0038(7) -0.0005(7)
N2B 0.0277(8) 0.0164(8) 0.0188(7) -0.0019(7) 0.0032(6) -0.0028(6)
N3B 0.0393(9) 0.0221(9) 0.0175(8) -0.0094(7) 0.0014(7) 0.0028(7)
C1B 0.0355(11) 0.0227(11) 0.0442(12) -0.0007(9) 0.0059(9) -0.0084(10)
C2B 0.0593(14) 0.0370(13) 0.0281(11) -0.0185(12) 0.0080(10) -0.0101(10)
C3B 0.0291(10) 0.0324(12) 0.0356(11) -0.0020(10) 0.0020(8) -0.0042(10)
C4B 0.0292(10) 0.0202(10) 0.0254(10) -0.0103(8) 0.0029(7) -0.0065(8)
C5B 0.0252(9) 0.0219(10) 0.0190(9) -0.0017(8) 0.0041(7) -0.0012(8)
C6B 0.0354(10) 0.0189(10) 0.0310(10) -0.0003(9) 0.0099(8) -0.0006(9)
C7B 0.0273(10) 0.0321(12) 0.0319(11) -0.0005(9) 0.0052(8) -0.0057(9)
C8B 0.0319(11) 0.0292(12) 0.0437(12) -0.0024(9) 0.0142(9) 0.0008(10)
C9B 0.0434(13) 0.0484(15) 0.0439(13) 0.0162(12) 0.0107(10) 0.0040(12)
C10B 0.0283(10) 0.0205(10) 0.0179(9) -0.0013(8) 0.0039(7) 0.0019(7)
C11B 0.0377(12) 0.0273(12) 0.0425(13) 0.0058(10) 0.0148(10) 0.0076(10)
C12B 0.0249(9) 0.0184(9) 0.0202(9) -0.0007(8) 0.0065(7) 0.0006(8)

loop_
_atom_type_symbol
_atom_type_scat_dispersion_real
_atom_type_scat_dispersion_imag
_atom_type_scat_Cromer_Mann_a1
_atom_type_scat_Cromer_Mann_a2
_atom_type_scat_Cromer_Mann_a3
_atom_type_scat_Cromer_Mann_a4
_atom_type_scat_Cromer_Mann_b1
_atom_type_scat_Cromer_Mann_b2
_atom_type_scat_Cromer_Mann_b3
_atom_type_scat_Cromer_Mann_b4
_atom_type_scat_Cromer_Mann_c
_atom_type_scat_source
_atom_type_scat_dispersion_source
H 0.00000 0.00000 0.49300 0.32291 0.14019 0.04081 10.51090 26.12570 3.14236 57.79970 0.0030380000826 'International Tables Volume C Table 6.1.1.4 (pp. 500-502)' 'Henke, Gullikson and Davis, At. Data and Nucl. Data Tables, 1993, 54, 2'
C 0.00347 0.00161 2.31000 1.02000 1.58860 0.86500 20.84390 10.20750 0.56870 51.65120 0.215599998832 'International Tables Volume C Table 6.1.1.4 (pp. 500-502)' 'Henke, Gullikson and Davis, At. Data and Nucl. Data Tables, 1993, 54, 2'
O 0.01158 0.00611 3.04850 2.28680 1.54630 0.86700 13.27710 5.70110 0.32390 32.90890 0.250800013542 'International Tables Volume C Table 6.1.1.4 (pp. 500-502)' 'Henke, Gullikson and Davis, At. Data and Nucl. Data Tables, 1993, 54, 2'
N 0.00653 0.00323 12.21260 3.13220 2.01250 1.16630 0.00570 9.89330 28.99750 0.58260 -11.5290002823 'International Tables Volume C Table 6.1.1.4 (pp. 500-502)' 'Henke, Gullikson and Davis, At. Data and Nucl. Data Tables, 1993, 54, 2'

loop_
_geom_angle_atom_site_label_1
_geom_angle_atom_site_label_2
_geom_angle_atom_site_label_3
_geom_angle
C5 O1 C4 121.88(14)
N2 N1 H 119.8(13)
C5 N1 H 115.3(13)
C5 N1 N2 118.70(15)
C6 N2 N1 109.50(14)
C10 N2 N1 110.15(13)
C10 N2 C6 112.52(13)
Hb N3 Ha 120.0
C12 N3 Ha 120.0
C12 N3 Hb 120.0
Hd C1 Hc 109.5
He C1 Hc 109.5
He C1 Hd 109.5
C4 C1 Hc 109.5
C4 C1 Hd 109.5
C4 C1 He 109.5
Hg C2 Hf 109.5
Hh C2 Hf 109.5
Hh C2 Hg 109.5
C4 C2 Hf 109.5
C4 C2 Hg 109.5
C4 C2 Hh 109.5
Hj C3 Hi 109.5
Hk C3 Hi 109.5
Hk C3 Hj 109.5
C4 C3 Hi 109.5
C4 C3 Hj 109.5
C4 C3 Hk 109.5
C1 C4 O1 110.41(14)
C2 C4 O1 102.01(14)
C2 C4 C1 110.58(15)
C3 C4 O1 109.27(14)
C3 C4 C1 113.06(16)
C3 C4 C2 110.95(16)
O2 C5 O1 127.00(17)
N1 C5 O1 107.98(15)
N1 C5 O2 124.97(17)
Hl C6 N2 108.72(9)
Hm C6 N2 108.72(9)
Hm C6 Hl 107.6
C7 C6 N2 114.14(14)
C7 C6 Hl 108.72(9)
C7 C6 Hm 108.72(10)
Hn C7 C6 108.37(9)
C8 C7 C6 109.22(15)
C8 C7 Hn 108.37(10)
C9 C7 C6 111.10(15)
C9 C7 Hn 108.37(11)
C9 C7 C8 111.34(16)
Ho C8 C7 109.5
Hp C8 C7 109.5
Hp C8 Ho 109.5
Hq C8 C7 109.5
Hq C8 Ho 109.5
Hq C8 Hp 109.5
Hr C9 C7 109.5
Hs C9 C7 109.5
Hs C9 Hr 109.5
Ht C9 C7 109.5
Ht C9 Hr 109.5
Ht C9 Hs 109.5
Hu C10 N2 105.57(9)
C11 C10 N2 116.08(15)
C11 C10 Hu 105.57(11)
C12 C10 N2 112.71(14)
C12 C10 Hu 105.57(9)
C12 C10 C11 110.39(15)
Hv C11 C10 109.5
Hw C11 C10 109.5
Hw C11 Hv 109.5
Hx C11 C10 109.5
Hx C11 Hv 109.5
Hx C11 Hw 109.5
N3 C12 O3 123.65(17)
C10 C12 O3 119.03(16)
C10 C12 N3 117.22(15)
C5B O1B C4B 119.82(14)
N2B N1B H1B 120.5(14)
C5B N1B H1B 119.5(14)
C5B N1B N2B 119.10(16)
C6B N2B N1B 110.40(14)
C10B N2B N1B 111.87(13)
C10B N2B C6B 111.15(14)
H3Bb N3B H3Ba 120.0
C12B N3B H3Ba 120.0
C12B N3B H3Bb 120.0
H1Bb C1B H1Ba 109.5
H1Bc C1B H1Ba 109.5
H1Bc C1B H1Bb 109.5
C4B C1B H1Ba 109.5
C4B C1B H1Bb 109.5
C4B C1B H1Bc 109.5
H2Bb C2B H2Ba 109.5
H2Bc C2B H2Ba 109.5
H2Bc C2B H2Bb 109.5
C4B C2B H2Ba 109.5
C4B C2B H2Bb 109.5
C4B C2B H2Bc 109.5
H3Bd C3B H3Bc 109.5
H3Be C3B H3Bc 109.5
H3Be C3B H3Bd 109.5
C4B C3B H3Bc 109.5
C4B C3B H3Bd 109.5
C4B C3B H3Be 109.5
C1B C4B O1B 112.17(14)
C2B C4B O1B 101.85(15)
C2B C4B C1B 110.70(17)
C3B C4B O1B 108.26(16)
C3B C4B C1B 111.56(17)
C3B C4B C2B 111.91(16)
O2B C5B O1B 125.57(17)
N1B C5B O1B 109.14(15)
N1B C5B O2B 125.27(17)
H6Ba C6B N2B 108.63(9)
H6Bb C6B N2B 108.63(9)
H6Bb C6B H6Ba 107.6
C7B C6B N2B 114.53(16)
C7B C6B H6Ba 108.63(11)
C7B C6B H6Bb 108.63(10)
H7B C7B C6B 108.38(11)
C8B C7B C6B 112.16(16)
C8B C7B H7B 108.38(11)
C9B C7B C6B 108.83(18)
C9B C7B H7B 108.38(12)
C9B C7B C8B 110.62(17)
H8Ba C8B C7B 109.5
H8Bb C8B C7B 109.5
H8Bb C8B H8Ba 109.5
H8Bc C8B C7B 109.5
H8Bc C8B H8Ba 109.5
H8Bc C8B H8Bb 109.5
H9Ba C9B C7B 109.5
H9Bb C9B C7B 109.5
H9Bb C9B H9Ba 109.5
H9Bc C9B C7B 109.5
H9Bc C9B H9Ba 109.5
H9Bc C9B H9Bb 109.5
H10B C10B N2B 107.54(9)
C11B C10B N2B 111.80(16)
C11B C10B H10B 107.54(11)
C12B C10B N2B 112.68(15)
C12B C10B H10B 107.54(9)
C12B C10B C11B 109.49(15)
H11a C11B C10B 109.5
H11b C11B C10B 109.5
H11b C11B H11a 109.5
H11c C11B C10B 109.5
H11c C11B H11a 109.5
H11c C11B H11b 109.5
N3B C12B O3B 123.78(17)
C10B C12B O3B 120.43(16)
C10B C12B N3B 115.80(15)

loop_
_geom_bond_atom_site_label_1
_geom_bond_atom_site_label_2
_geom_bond_distance
O1 C4 1.479(2)
O1 C5 1.338(2)
H1B N1B 0.86(2)
O2 C5 1.212(2)
O3 C12 1.224(2)
H N1 0.91(2)
N1 N2 1.411(2)
N1 C5 1.367(2)
N2 C6 1.477(2)
N2 C10 1.471(2)
N3 Ha 0.8800
N3 Hb 0.8800
N3 C12 1.334(2)
C1 Hc 0.9800
C1 Hd 0.9800
C1 He 0.9800
C1 C4 1.520(3)
C2 Hf 0.9800
C2 Hg 0.9800
C2 Hh 0.9800
C2 C4 1.521(3)
C3 Hi 0.9800
C3 Hj 0.9800
C3 Hk 0.9800
C3 C4 1.517(3)
C6 Hl 0.9900
C6 Hm 0.9900
C6 C7 1.515(2)
C7 Hn 1.0000
C7 C8 1.523(3)
C7 C9 1.524(3)
C8 Ho 0.9800
C8 Hp 0.9800
C8 Hq 0.9800
C9 Hr 0.9800
C9 Hs 0.9800
C9 Ht 0.9800
C10 Hu 1.0000
C10 C11 1.521(3)
C10 C12 1.524(2)
C11 Hv 0.9800
C11 Hw 0.9800
C11 Hx 0.9800
O1B C4B 1.479(2)
O1B C5B 1.343(2)
O2B C5B 1.209(2)
O3B C12B 1.238(2)
N1B N2B 1.402(2)
N1B C5B 1.354(2)
N2B C6B 1.473(2)
N2B C10B 1.476(2)
N3B H3Ba 0.8800
N3B H3Bb 0.8800
N3B C12B 1.312(2)
C1B H1Ba 0.9800
C1B H1Bb 0.9800
C1B H1Bc 0.9800
C1B C4B 1.524(3)
C2B H2Ba 0.9800
C2B H2Bb 0.9800
C2B H2Bc 0.9800
C2B C4B 1.511(3)
C3B H3Bc 0.9800
C3B H3Bd 0.9800
C3B H3Be 0.9800
C3B C4B 1.514(3)
C6B H6Ba 0.9900
C6B H6Bb 0.9900
C6B C7B 1.521(3)
C7B H7B 1.0000
C7B C8B 1.514(3)
C7B C9B 1.518(3)
C8B H8Ba 0.9800
C8B H8Bb 0.9800
C8B H8Bc 0.9800
C9B H9Ba 0.9800
C9B H9Bb 0.9800
C9B H9Bc 0.9800
C10B H10B 1.0000
C10B C11B 1.516(3)
C10B C12B 1.542(2)
C11B H11a 0.9800
C11B H11b 0.9800
C11B H11c 0.9800
